data_4106042
loop_
_publ_author_name
'Yi-Feng Wang'
'Kah Kah Toh'
'Eileen Pei Jian Ng'
'Shunsuke Chiba'

_publ_contact_author
;
Dr Shunsuke Chiba
Division of Chemistry and Biological Chemistry
School of Physical and Mathematical Sciences
Nanyang Technological University
21 Nanyang Link
Singapore 637371
Singapore
;
_publ_contact_author_email shunsuke@ntu.edu.sg
_publ_contact_author_fax '+65 6791 1961'
_publ_contact_author_phone '+65 6513 8013'
_publ_section_title
;
 Mn(III)-Mediated Formal [3+3]-Annulation of Vinyl Azides and
 Cyclopropanols: A Divergent Synthesis of Azaheterocycles
;
_journal_name_full 'Journal of the American Chemical Society'
_journal_page_first 6411
_journal_page_last 6421
_journal_paper_doi 10.1021/ja200879w
_journal_volume 133
_journal_year 2011
_chemical_formula_moiety 'C20 H21 N O'
_chemical_formula_sum 'C20 H21 N O'
_chemical_formula_weight 291.38
_chemical_name_systematic
; 
 ? 
;
_space_group_IT_number 2
_symmetry_cell_setting triclinic
_symmetry_space_group_name_Hall '-P 1'
_symmetry_space_group_name_H-M 'P -1'
_atom_sites_solution_hydrogens geom
_atom_sites_solution_primary direct
_atom_sites_solution_secondary difmap
_audit_creation_method SHELXL-97
_cell_angle_alpha 76.674(2)
_cell_angle_beta 89.632(2)
_cell_angle_gamma 82.685(2)
_cell_formula_units_Z 4
_cell_length_a 10.1969(4)
_cell_length_b 12.1806(5)
_cell_length_c 13.2273(5)
_cell_measurement_reflns_used 7086
_cell_measurement_temperature 103(2)
_cell_measurement_theta_max 30.87
_cell_measurement_theta_min 3.01
_cell_volume 1585.19(11)
_computing_cell_refinement 'Bruker SAINT'
_computing_data_collection 'Bruker APEX2'
_computing_data_reduction 'Bruker SAINT'
_computing_molecular_graphics 'Bruker SHELXTL'
_computing_publication_material 'Bruker SHELXTL'
_computing_structure_refinement 'SHELXL-97 (Sheldrick, 2008)'
_computing_structure_solution 'SHELXS-97 (Sheldrick, 2008)'
_diffrn_ambient_temperature 103(2)
_diffrn_measured_fraction_theta_full 0.992
_diffrn_measured_fraction_theta_max 0.992
_diffrn_measurement_device_type 'Bruker APEX-II CCD'
_diffrn_measurement_method '\f and \w scans'
_diffrn_radiation_monochromator graphite
_diffrn_radiation_source 'fine-focus sealed tube'
_diffrn_radiation_type MoK\a
_diffrn_radiation_wavelength 0.71073
_diffrn_reflns_av_R_equivalents 0.0412
_diffrn_reflns_av_sigmaI/netI 0.0635
_diffrn_reflns_limit_h_max 14
_diffrn_reflns_limit_h_min -14
_diffrn_reflns_limit_k_max 17
_diffrn_reflns_limit_k_min -17
_diffrn_reflns_limit_l_max 18
_diffrn_reflns_limit_l_min -19
_diffrn_reflns_number 30462
_diffrn_reflns_theta_full 30.96
_diffrn_reflns_theta_max 30.96
_diffrn_reflns_theta_min 1.58
_exptl_absorpt_coefficient_mu 0.074
_exptl_absorpt_correction_T_max 0.9896
_exptl_absorpt_correction_T_min 0.9737
_exptl_absorpt_correction_type multi-scan
_exptl_absorpt_process_details sadabs
_exptl_crystal_colour colourless
_exptl_crystal_density_diffrn 1.221
_exptl_crystal_description plate
_exptl_crystal_F_000 624
_exptl_crystal_size_max 0.36
_exptl_crystal_size_mid 0.24
_exptl_crystal_size_min 0.14
_refine_diff_density_max 0.559
_refine_diff_density_min -0.442
_refine_diff_density_rms 0.126
_refine_ls_extinction_method none
_refine_ls_goodness_of_fit_ref 1.016
_refine_ls_hydrogen_treatment constr
_refine_ls_matrix_type full
_refine_ls_number_parameters 399
_refine_ls_number_reflns 9998
_refine_ls_number_restraints 0
_refine_ls_restrained_S_all 1.016
_refine_ls_R_factor_all 0.1056
_refine_ls_R_factor_gt 0.0688
_refine_ls_shift/su_max 0.001
_refine_ls_shift/su_mean 0.000
_refine_ls_structure_factor_coef Fsqd
_refine_ls_weighting_details 'calc w=1/[\s^2^(Fo^2^)+(0.1139P)^2^+0.6461P] where P=(Fo^2^+2Fc^2^)/3'
_refine_ls_weighting_scheme calc
_refine_ls_wR_factor_gt 0.1846
_refine_ls_wR_factor_ref 0.2122
_reflns_number_gt 6672
_reflns_number_total 9998
_reflns_threshold_expression >2sigma(I)
_cod_data_source_file ja200879w_si_002.cif
_cod_data_source_block 9ag_chiba
_cod_database_code 4106042

loop_
_symmetry_equiv_pos_as_xyz
'x, y, z'
'-x, -y, -z'

loop_
_atom_site_label
_atom_site_type_symbol
_atom_site_fract_x
_atom_site_fract_y
_atom_site_fract_z
_atom_site_U_iso_or_equiv
_atom_site_adp_type
_atom_site_occupancy
_atom_site_symmetry_multiplicity
_atom_site_calc_flag
_atom_site_refinement_flags
C1 C 0.25747(18) 0.24923(17) 0.57432(13) 0.0236(4) Uani 1 1 d .
H1 H 0.2189 0.1863 0.5622 0.028 Uiso 1 1 calc R
C2 C 0.2765(2) 0.33797(18) 0.49124(15) 0.0308(4) Uani 1 1 d .
H2 H 0.2512 0.3354 0.4229 0.037 Uiso 1 1 calc R
C3 C 0.3323(2) 0.43018(18) 0.50754(17) 0.0349(5) Uani 1 1 d .
H3 H 0.3461 0.4909 0.4506 0.042 Uiso 1 1 calc R
C4 C 0.3677(2) 0.43337(18) 0.60736(18) 0.0367(5) Uani 1 1 d .
H4 H 0.4057 0.4968 0.6190 0.044 Uiso 1 1 calc R
C5 C 0.3483(2) 0.34426(17) 0.69102(15) 0.0279(4) Uani 1 1 d .
H5 H 0.3727 0.3479 0.7592 0.034 Uiso 1 1 calc R
C6 C 0.29400(17) 0.25038(15) 0.67625(13) 0.0186(3) Uani 1 1 d .
C7 C 0.27444(16) 0.14848(15) 0.76255(12) 0.0167(3) Uani 1 1 d .
H7 H 0.3229 0.0801 0.7429 0.020 Uiso 1 1 calc R
C8 C 0.32886(17) 0.15108(15) 0.86955(12) 0.0183(3) Uani 1 1 d .
H8A H 0.2875 0.2209 0.8894 0.022 Uiso 1 1 calc R
H8B H 0.4254 0.1539 0.8656 0.022 Uiso 1 1 calc R
C9 C 0.30185(16) 0.04637(16) 0.95332(12) 0.0184(3) Uani 1 1 d .
C10 C 0.15457(17) 0.03811(17) 0.96051(12) 0.0211(4) Uani 1 1 d .
H10A H 0.1072 0.1073 0.9778 0.025 Uiso 1 1 calc R
H10B H 0.1382 -0.0287 1.0155 0.025 Uiso 1 1 calc R
C11 C 0.10584(16) 0.02609(16) 0.85520(12) 0.0188(3) Uani 1 1 d .
H11 H 0.0089 0.0203 0.8587 0.023 Uiso 1 1 calc R
C12 C 0.12813(17) 0.13061(16) 0.77116(12) 0.0192(3) Uani 1 1 d .
H12A H 0.0763 0.1988 0.7870 0.023 Uiso 1 1 calc R
H12B H 0.0954 0.1220 0.7035 0.023 Uiso 1 1 calc R
C13 C 0.17800(16) -0.08436(16) 0.83412(13) 0.0195(3) Uani 1 1 d .
H13A H 0.1298 -0.1483 0.8677 0.023 Uiso 1 1 calc R
H13B H 0.1758 -0.0791 0.7583 0.023 Uiso 1 1 calc R
C14 C 0.32002(17) -0.11051(15) 0.87281(12) 0.0176(3) Uani 1 1 d .
C15 C 0.39872(17) -0.21076(15) 0.84510(13) 0.0186(3) Uani 1 1 d .
C16 C 0.4882(2) -0.28508(17) 0.91620(15) 0.0285(4) Uani 1 1 d .
H16 H 0.4997 -0.2722 0.9836 0.034 Uiso 1 1 calc R
C17 C 0.5604(2) -0.37766(19) 0.88883(18) 0.0365(5) Uani 1 1 d .
H17 H 0.6190 -0.4294 0.9384 0.044 Uiso 1 1 calc R
C18 C 0.5481(2) -0.39556(18) 0.78967(19) 0.0348(5) Uani 1 1 d .
H18 H 0.5992 -0.4584 0.7709 0.042 Uiso 1 1 calc R
C19 C 0.4610(2) -0.32149(17) 0.71846(16) 0.0284(4) Uani 1 1 d .
H19 H 0.4534 -0.3327 0.6501 0.034 Uiso 1 1 calc R
C20 C 0.38459(18) -0.23067(16) 0.74604(14) 0.0221(4) Uani 1 1 d .
H20 H 0.3224 -0.1818 0.6974 0.027 Uiso 1 1 calc R
C21 C 0.76082(18) 0.23963(16) 0.82322(14) 0.0231(4) Uani 1 1 d .
H21 H 0.7179 0.1793 0.8623 0.028 Uiso 1 1 calc R
C22 C 0.7873(2) 0.32707(18) 0.86840(15) 0.0291(4) Uani 1 1 d .
H22 H 0.7624 0.3260 0.9379 0.035 Uiso 1 1 calc R
C23 C 0.8494(2) 0.41528(17) 0.81299(17) 0.0304(4) Uani 1 1 d .
H23 H 0.8685 0.4744 0.8443 0.036 Uiso 1 1 calc R
C24 C 0.8839(2) 0.41710(17) 0.71121(16) 0.0295(4) Uani 1 1 d .
H24 H 0.9260 0.4781 0.6724 0.035 Uiso 1 1 calc R
C25 C 0.85706(19) 0.33003(16) 0.66545(14) 0.0234(4) Uani 1 1 d .
H25 H 0.8804 0.3327 0.5954 0.028 Uiso 1 1 calc R
C26 C 0.79666(16) 0.23929(15) 0.72065(13) 0.0184(3) Uani 1 1 d .
C27 C 0.77507(16) 0.13723(15) 0.67845(12) 0.0161(3) Uani 1 1 d .
H27 H 0.8260 0.0693 0.7257 0.019 Uiso 1 1 calc R
C28 C 0.82708(16) 0.14052(15) 0.56912(12) 0.0171(3) Uani 1 1 d .
H28A H 0.9232 0.1456 0.5693 0.021 Uiso 1 1 calc R
H28B H 0.7830 0.2094 0.5204 0.021 Uiso 1 1 calc R
C29 C 0.80247(16) 0.03469(15) 0.53091(11) 0.0159(3) Uani 1 1 d .
C30 C 0.65561(16) 0.02316(16) 0.53162(12) 0.0185(3) Uani 1 1 d .
H30A H 0.6402 -0.0441 0.5054 0.022 Uiso 1 1 calc R
H30B H 0.6056 0.0916 0.4863 0.022 Uiso 1 1 calc R
C31 C 0.60982(16) 0.00968(16) 0.64332(12) 0.0180(3) Uani 1 1 d .
H31 H 0.5135 0.0014 0.6450 0.022 Uiso 1 1 calc R
C32 C 0.62988(17) 0.11577(16) 0.68196(13) 0.0192(3) Uani 1 1 d .
H32A H 0.5993 0.1065 0.7543 0.023 Uiso 1 1 calc R
H32B H 0.5752 0.1828 0.6384 0.023 Uiso 1 1 calc R
C33 C 0.68648(16) -0.09914(16) 0.70978(12) 0.0190(3) Uani 1 1 d .
H33A H 0.6860 -0.0934 0.7832 0.023 Uiso 1 1 calc R
H33B H 0.6401 -0.1645 0.7053 0.023 Uiso 1 1 calc R
C34 C 0.82853(16) -0.12241(14) 0.67804(12) 0.0160(3) Uani 1 1 d .
C35 C 0.91271(17) -0.22097(15) 0.74489(13) 0.0182(3) Uani 1 1 d .
C36 C 0.89482(19) -0.25182(16) 0.85256(13) 0.0228(4) Uani 1 1 d .
H36 H 0.8238 -0.2133 0.8829 0.027 Uiso 1 1 calc R
C37 C 0.9805(2) -0.33858(17) 0.91507(15) 0.0296(4) Uani 1 1 d .
H37 H 0.9689 -0.3579 0.9881 0.036 Uiso 1 1 calc R
C38 C 1.0829(2) -0.39700(17) 0.87136(17) 0.0332(5) Uani 1 1 d .
H38 H 1.1418 -0.4556 0.9144 0.040 Uiso 1 1 calc R
C39 C 1.0993(2) -0.36980(17) 0.76456(17) 0.0311(4) Uani 1 1 d .
H39 H 1.1679 -0.4112 0.7344 0.037 Uiso 1 1 calc R
C40 C 1.01535(18) -0.28220(16) 0.70185(15) 0.0239(4) Uani 1 1 d .
H40 H 1.0276 -0.2635 0.6289 0.029 Uiso 1 1 calc R
N1 N 0.37672(14) -0.05480(13) 0.92750(10) 0.0177(3) Uani 1 1 d .
N2 N 0.88121(14) -0.06465(12) 0.59815(10) 0.0160(3) Uani 1 1 d .
O1 O 0.34648(12) 0.05368(12) 1.05236(9) 0.0228(3) Uani 1 1 d .
H1A H 0.4279 0.0587 1.0509 0.034 Uiso 1 1 calc R
O2 O 0.84509(12) 0.04244(11) 0.42787(8) 0.0197(3) Uani 1 1 d .
H2A H 0.9253 0.0521 0.4246 0.030 Uiso 1 1 calc R

loop_
_atom_site_aniso_label
_atom_site_aniso_U_11
_atom_site_aniso_U_22
_atom_site_aniso_U_33
_atom_site_aniso_U_23
_atom_site_aniso_U_13
_atom_site_aniso_U_12
C1 0.0228(9) 0.0263(10) 0.0212(8) -0.0042(7) 0.0017(7) -0.0031(7)
C2 0.0308(11) 0.0340(11) 0.0235(9) 0.0003(8) -0.0008(7) -0.0023(9)
C3 0.0372(12) 0.0259(11) 0.0364(11) 0.0034(8) 0.0015(9) -0.0045(9)
C4 0.0440(13) 0.0231(10) 0.0444(12) -0.0064(9) 0.0018(10) -0.0121(9)
C5 0.0307(11) 0.0249(10) 0.0301(9) -0.0092(7) 0.0001(8) -0.0054(8)
C6 0.0140(8) 0.0199(8) 0.0214(7) -0.0054(6) 0.0013(6) 0.0012(6)
C7 0.0137(8) 0.0212(8) 0.0159(7) -0.0065(6) 0.0002(6) -0.0011(6)
C8 0.0127(8) 0.0268(9) 0.0180(7) -0.0100(6) 0.0010(6) -0.0025(7)
C9 0.0115(7) 0.0327(10) 0.0128(6) -0.0088(6) 0.0004(5) -0.0032(7)
C10 0.0131(8) 0.0365(10) 0.0148(7) -0.0069(7) 0.0008(6) -0.0054(7)
C11 0.0091(7) 0.0318(10) 0.0167(7) -0.0086(6) -0.0008(6) -0.0024(7)
C12 0.0144(8) 0.0267(9) 0.0167(7) -0.0058(6) -0.0017(6) -0.0014(7)
C13 0.0133(8) 0.0288(9) 0.0172(7) -0.0051(6) -0.0015(6) -0.0065(7)
C14 0.0150(8) 0.0243(9) 0.0130(6) -0.0009(6) 0.0024(5) -0.0065(7)
C15 0.0146(8) 0.0193(8) 0.0224(8) -0.0038(6) 0.0020(6) -0.0056(6)
C16 0.0258(10) 0.0281(10) 0.0291(9) -0.0025(8) -0.0027(7) -0.0018(8)
C17 0.0303(11) 0.0290(11) 0.0443(12) -0.0021(9) -0.0068(9) 0.0066(9)
C18 0.0272(11) 0.0258(11) 0.0522(13) -0.0127(9) 0.0016(9) 0.0002(9)
C19 0.0234(10) 0.0286(10) 0.0379(10) -0.0159(8) 0.0019(8) -0.0066(8)
C20 0.0175(8) 0.0244(9) 0.0262(8) -0.0078(7) 0.0006(6) -0.0060(7)
C21 0.0212(9) 0.0265(10) 0.0235(8) -0.0104(7) -0.0012(7) -0.0018(7)
C22 0.0279(10) 0.0336(11) 0.0300(9) -0.0174(8) -0.0034(8) -0.0013(8)
C23 0.0297(11) 0.0235(10) 0.0413(11) -0.0165(8) -0.0103(8) 0.0011(8)
C24 0.0297(11) 0.0192(9) 0.0385(10) -0.0049(8) -0.0078(8) -0.0023(8)
C25 0.0232(9) 0.0220(9) 0.0241(8) -0.0047(7) -0.0040(7) 0.0000(7)
C26 0.0135(8) 0.0211(9) 0.0212(7) -0.0077(6) -0.0036(6) 0.0008(6)
C27 0.0132(7) 0.0202(8) 0.0158(7) -0.0069(6) -0.0005(5) -0.0004(6)
C28 0.0132(7) 0.0221(8) 0.0159(7) -0.0052(6) -0.0012(6) -0.0008(6)
C29 0.0116(7) 0.0244(9) 0.0122(6) -0.0050(6) 0.0009(5) -0.0028(6)
C30 0.0112(7) 0.0311(10) 0.0157(7) -0.0090(6) -0.0006(6) -0.0048(7)
C31 0.0102(7) 0.0301(9) 0.0154(7) -0.0085(6) 0.0010(5) -0.0031(7)
C32 0.0141(8) 0.0276(9) 0.0175(7) -0.0078(6) 0.0026(6) -0.0033(7)
C33 0.0136(8) 0.0276(9) 0.0174(7) -0.0064(6) 0.0040(6) -0.0065(7)
C34 0.0146(8) 0.0201(8) 0.0157(7) -0.0077(6) -0.0010(6) -0.0044(6)
C35 0.0168(8) 0.0194(8) 0.0205(7) -0.0054(6) -0.0005(6) -0.0084(7)
C36 0.0226(9) 0.0258(9) 0.0211(8) -0.0042(7) -0.0015(7) -0.0091(7)
C37 0.0329(11) 0.0297(10) 0.0254(9) 0.0007(7) -0.0060(8) -0.0139(9)
C38 0.0290(11) 0.0218(10) 0.0443(12) 0.0041(8) -0.0109(9) -0.0074(8)
C39 0.0234(10) 0.0233(10) 0.0451(12) -0.0058(8) -0.0012(8) -0.0013(8)
C40 0.0216(9) 0.0220(9) 0.0291(9) -0.0060(7) 0.0018(7) -0.0070(7)
N1 0.0133(7) 0.0262(8) 0.0131(6) -0.0032(5) 0.0019(5) -0.0032(6)
N2 0.0128(6) 0.0217(7) 0.0147(6) -0.0064(5) -0.0006(5) -0.0032(5)
O1 0.0143(6) 0.0426(8) 0.0152(5) -0.0131(5) -0.0005(4) -0.0054(6)
O2 0.0129(6) 0.0338(7) 0.0132(5) -0.0065(5) 0.0014(4) -0.0046(5)

loop_
_atom_type_symbol
_atom_type_description
_atom_type_scat_dispersion_real
_atom_type_scat_dispersion_imag
_atom_type_scat_source
C C 0.0033 0.0016 'International Tables Vol C Tables 4.2.6.8 and 6.1.1.4'
H H 0.0000 0.0000 'International Tables Vol C Tables 4.2.6.8 and 6.1.1.4'
N N 0.0061 0.0033 'International Tables Vol C Tables 4.2.6.8 and 6.1.1.4'
O O 0.0106 0.0060 'International Tables Vol C Tables 4.2.6.8 and 6.1.1.4'

loop_
_geom_angle_atom_site_label_1
_geom_angle_atom_site_label_2
_geom_angle_atom_site_label_3
_geom_angle
C2 C1 C6 121.33(18)
C2 C1 H1 119.3
C6 C1 H1 119.3
C3 C2 C1 120.10(19)
C3 C2 H2 119.9
C1 C2 H2 119.9
C2 C3 C4 119.44(19)
C2 C3 H3 120.3
C4 C3 H3 120.3
C3 C4 C5 120.5(2)
C3 C4 H4 119.8
C5 C4 H4 119.8
C6 C5 C4 121.00(18)
C6 C5 H5 119.5
C4 C5 H5 119.5
C5 C6 C1 117.63(17)
C5 C6 C7 124.09(16)
C1 C6 C7 118.27(15)
C6 C7 C8 115.07(14)
C6 C7 C12 111.16(13)
C8 C7 C12 109.33(13)
C6 C7 H7 107.0
C8 C7 H7 107.0
C12 C7 H7 107.0
C7 C8 C9 111.86(14)
C7 C8 H8A 109.2
C9 C8 H8A 109.2
C7 C8 H8B 109.2
C9 C8 H8B 109.2
H8A C8 H8B 107.9
O1 C9 N1 108.06(13)
O1 C9 C10 107.08(13)
N1 C9 C10 112.18(15)
O1 C9 C8 110.84(14)
N1 C9 C8 107.85(13)
C10 C9 C8 110.82(14)
C9 C10 C11 107.71(13)
C9 C10 H10A 110.2
C11 C10 H10A 110.2
C9 C10 H10B 110.2
C11 C10 H10B 110.2
H10A C10 H10B 108.5
C12 C11 C10 109.96(14)
C12 C11 C13 112.60(14)
C10 C11 C13 108.10(14)
C12 C11 H11 108.7
C10 C11 H11 108.7
C13 C11 H11 108.7
C11 C12 C7 112.37(13)
C11 C12 H12A 109.1
C7 C12 H12A 109.1
C11 C12 H12B 109.1
C7 C12 H12B 109.1
H12A C12 H12B 107.9
C14 C13 C11 113.86(14)
C14 C13 H13A 108.8
C11 C13 H13A 108.8
C14 C13 H13B 108.8
C11 C13 H13B 108.8
H13A C13 H13B 107.7
N1 C14 C15 118.34(15)
N1 C14 C13 125.61(16)
C15 C14 C13 116.05(14)
C16 C15 C20 118.95(17)
C16 C15 C14 121.07(16)
C20 C15 C14 119.98(15)
C17 C16 C15 120.13(19)
C17 C16 H16 119.9
C15 C16 H16 119.9
C16 C17 C18 120.64(19)
C16 C17 H17 119.7
C18 C17 H17 119.7
C19 C18 C17 119.53(19)
C19 C18 H18 120.2
C17 C18 H18 120.2
C18 C19 C20 120.43(19)
C18 C19 H19 119.8
C20 C19 H19 119.8
C19 C20 C15 120.27(17)
C19 C20 H20 119.9
C15 C20 H20 119.9
C22 C21 C26 120.88(18)
C22 C21 H21 119.6
C26 C21 H21 119.6
C23 C22 C21 120.41(18)
C23 C22 H22 119.8
C21 C22 H22 119.8
C22 C23 C24 119.48(18)
C22 C23 H23 120.3
C24 C23 H23 120.3
C23 C24 C25 120.34(19)
C23 C24 H24 119.8
C25 C24 H24 119.8
C26 C25 C24 121.04(17)
C26 C25 H25 119.5
C24 C25 H25 119.5
C25 C26 C21 117.83(16)
C25 C26 C27 123.59(15)
C21 C26 C27 118.48(16)
C26 C27 C28 114.58(14)
C26 C27 C32 112.56(13)
C28 C27 C32 109.56(13)
C26 C27 H27 106.5
C28 C27 H27 106.5
C32 C27 H27 106.5
C27 C28 C29 112.05(14)
C27 C28 H28A 109.2
C29 C28 H28A 109.2
C27 C28 H28B 109.2
C29 C28 H28B 109.2
H28A C28 H28B 107.9
O2 C29 N2 107.92(13)
O2 C29 C30 107.45(12)
N2 C29 C30 112.25(14)
O2 C29 C28 110.98(13)
N2 C29 C28 107.71(12)
C30 C29 C28 110.53(14)
C29 C30 C31 107.90(12)
C29 C30 H30A 110.1
C31 C30 H30A 110.1
C29 C30 H30B 110.1
C31 C30 H30B 110.1
H30A C30 H30B 108.4
C30 C31 C32 109.70(14)
C30 C31 C33 108.30(14)
C32 C31 C33 112.55(13)
C30 C31 H31 108.7
C32 C31 H31 108.7
C33 C31 H31 108.7
C31 C32 C27 112.23(14)
C31 C32 H32A 109.2
C27 C32 H32A 109.2
C31 C32 H32B 109.2
C27 C32 H32B 109.2
H32A C32 H32B 107.9
C34 C33 C31 113.96(14)
C34 C33 H33A 108.8
C31 C33 H33A 108.8
C34 C33 H33B 108.8
C31 C33 H33B 108.8
H33A C33 H33B 107.7
N2 C34 C35 117.76(15)
N2 C34 C33 125.25(15)
C35 C34 C33 116.99(14)
C40 C35 C36 118.52(16)
C40 C35 C34 120.43(15)
C36 C35 C34 121.00(16)
C37 C36 C35 120.33(18)
C37 C36 H36 119.8
C35 C36 H36 119.8
C38 C37 C36 120.33(18)
C38 C37 H37 119.8
C36 C37 H37 119.8
C37 C38 C39 119.95(18)
C37 C38 H38 120.0
C39 C38 H38 120.0
C40 C39 C38 120.0(2)
C40 C39 H39 120.0
C38 C39 H39 120.0
C39 C40 C35 120.77(18)
C39 C40 H40 119.6
C35 C40 H40 119.6
C14 N1 C9 119.22(14)
C34 N2 C29 119.65(14)
C9 O1 H1A 109.5
C29 O2 H2A 109.5

loop_
_geom_bond_atom_site_label_1
_geom_bond_atom_site_label_2
_geom_bond_distance
C1 C2 1.384(3)
C1 C6 1.405(2)
C1 H1 0.9500
C2 C3 1.381(3)
C2 H2 0.9500
C3 C4 1.382(3)
C3 H3 0.9500
C4 C5 1.393(3)
C4 H4 0.9500
C5 C6 1.385(3)
C5 H5 0.9500
C6 C7 1.513(2)
C7 C8 1.532(2)
C7 C12 1.535(2)
C7 H7 1.0000
C8 C9 1.538(2)
C8 H8A 0.9900
C8 H8B 0.9900
C9 O1 1.4152(18)
C9 N1 1.473(2)
C9 C10 1.519(2)
C10 C11 1.526(2)
C10 H10A 0.9900
C10 H10B 0.9900
C11 C12 1.525(2)
C11 C13 1.532(3)
C11 H11 1.0000
C12 H12A 0.9900
C12 H12B 0.9900
C13 C14 1.509(2)
C13 H13A 0.9900
C13 H13B 0.9900
C14 N1 1.284(2)
C14 C15 1.491(3)
C15 C16 1.395(3)
C15 C20 1.398(2)
C16 C17 1.385(3)
C16 H16 0.9500
C17 C18 1.387(3)
C17 H17 0.9500
C18 C19 1.380(3)
C18 H18 0.9500
C19 C20 1.388(3)
C19 H19 0.9500
C20 H20 0.9500
C21 C22 1.390(2)
C21 C26 1.404(2)
C21 H21 0.9500
C22 C23 1.377(3)
C22 H22 0.9500
C23 C24 1.385(3)
C23 H23 0.9500
C24 C25 1.392(3)
C24 H24 0.9500
C25 C26 1.389(3)
C25 H25 0.9500
C26 C27 1.515(2)
C27 C28 1.531(2)
C27 C32 1.534(2)
C27 H27 1.0000
C28 C29 1.538(2)
C28 H28A 0.9900
C28 H28B 0.9900
C29 O2 1.4138(18)
C29 N2 1.472(2)
C29 C30 1.522(2)
C30 C31 1.525(2)
C30 H30A 0.9900
C30 H30B 0.9900
C31 C32 1.532(2)
C31 C33 1.532(2)
C31 H31 1.0000
C32 H32A 0.9900
C32 H32B 0.9900
C33 C34 1.516(2)
C33 H33A 0.9900
C33 H33B 0.9900
C34 N2 1.283(2)
C34 C35 1.489(2)
C35 C40 1.402(3)
C35 C36 1.404(2)
C36 C37 1.391(3)
C36 H36 0.9500
C37 C38 1.387(3)
C37 H37 0.9500
C38 C39 1.389(3)
C38 H38 0.9500
C39 C40 1.388(3)
C39 H39 0.9500
C40 H40 0.9500
O1 H1A 0.8400
O2 H2A 0.8400
